data_8101762
loop_
_publ_author_name
'Herrera, A.'
'Mart\'inez-\'Alvarez, R.'
'Ramiro, P.'
'Rosario Torres, M.'

_publ_section_title
;
Crystal structure of 5-methyl-4-(methylthio)-2-(4-nitrobenzyl)oxazole, 
C~12~H~12~N~2~O~3~S
;
_journal_issue 2
_journal_name_full 'Zeitschrift f\"ur Kristallographie - New Crystal Structures'
_journal_page_first 243
_journal_page_last 244
_journal_volume 220
_journal_year 2005
_chemical_formula_sum 'C12 H12 N2 O3 S'
_chemical_formula_weight 264.30
_chemical_melting_point 366.1(10)
_chemical_name_systematic
; 
 5-methyl-4-(methylthio)-2-(4-nitrobenzyl)oxazole
;
_space_group_IT_number 2
_symmetry_cell_setting triclinic
_symmetry_space_group_name_Hall '-P 1'
_symmetry_space_group_name_H-M 'P -1'
_atom_sites_solution_hydrogens geom
_atom_sites_solution_primary direct
_atom_sites_solution_secondary difmap
_audit_creation_method SHELXL-97
_cell_angle_alpha 106.504(3)
_cell_angle_beta 97.948(3)
_cell_angle_gamma 110.631(3)
_cell_formula_units_Z 2
_cell_length_a 8.1835(14)
_cell_length_b 8.3545(14)
_cell_length_c 10.5287(17)
_cell_measurement_temperature 293(2)
_cell_volume 622.71(18)
_computing_cell_refinement 'Bruker SMART'
_computing_data_collection 'Bruker SMART'
_computing_data_reduction 'Bruker SHELXTL'
_computing_molecular_graphics 'Bruker SHELXTL'
_computing_publication_material 'Bruker SHELXTL'
_computing_structure_refinement 'SHELXL-97 (Sheldrick, 1997)'
_computing_structure_solution 'SHELXS-97 (Sheldrick, 1990)'
_diffrn_ambient_temperature 293(2)
_diffrn_measured_fraction_theta_full 0.869
_diffrn_measured_fraction_theta_max 0.869
_diffrn_measurement_device_type 'Bruker SMART CCD'
_diffrn_measurement_method omega/phi
_diffrn_radiation_monochromator graphite
_diffrn_radiation_source 'fine-focus sealed tube'
_diffrn_radiation_type MoK\a
_diffrn_radiation_wavelength 0.71073
_diffrn_reflns_av_R_equivalents 0.0359
_diffrn_reflns_av_sigmaI/netI 0.0667
_diffrn_reflns_limit_h_max 10
_diffrn_reflns_limit_h_min -11
_diffrn_reflns_limit_k_max 11
_diffrn_reflns_limit_k_min -7
_diffrn_reflns_limit_l_max 14
_diffrn_reflns_limit_l_min -14
_diffrn_reflns_number 4079
_diffrn_reflns_theta_full 28.93
_diffrn_reflns_theta_max 28.93
_diffrn_reflns_theta_min 2.09
_exptl_absorpt_coefficient_mu 0.261
_exptl_absorpt_correction_type none
_exptl_crystal_colour yellow
_exptl_crystal_density_diffrn 1.410
_exptl_crystal_density_method 'not measured'
_exptl_crystal_description prismatic
_exptl_crystal_F_000 276
_exptl_crystal_size_max 0.28
_exptl_crystal_size_mid 0.14
_exptl_crystal_size_min 0.08
_refine_diff_density_max 0.172
_refine_diff_density_min -0.235
_refine_diff_density_rms 0.043
_refine_ls_extinction_method none
_refine_ls_goodness_of_fit_ref 0.889
_refine_ls_hydrogen_treatment mixed
_refine_ls_matrix_type full
_refine_ls_number_parameters 163
_refine_ls_number_reflns 2870
_refine_ls_number_restraints 0
_refine_ls_restrained_S_all 0.889
_refine_ls_R_factor_all 0.0862
_refine_ls_R_factor_gt 0.0450
_refine_ls_shift/su_max 0.261
_refine_ls_shift/su_mean 0.036
_refine_ls_structure_factor_coef Fsqd
_refine_ls_weighting_details 'calc w=1/[\s^2^(Fo^2^)+(0.0469P)^2^+0.0000P] where P=(Fo^2^+2Fc^2^)/3'
_refine_ls_weighting_scheme calc
_refine_ls_wR_factor_gt 0.0964
_refine_ls_wR_factor_ref 0.1113
_reflns_number_gt 1640
_reflns_number_total 2870
_reflns_threshold_expression >2sigma(I)
_cod_data_source_file 1267-1508.cff
_cod_data_source_block compound_1
_cod_depositor_comments
;
The following automatic conversions were performed:

'_chemical_melting_point' value '92-94 \%C' was changed to
'366.1(10)' - it was converted from degrees Celsius(C) to Kelvins(K),
the average value was taken and precision was estimated.

Automatic conversion script
Id: cif_fix_values 1569 2011-02-09 13:29:24Z adriana 
;
_cod_original_sg_symbol_H-M P-1
_cod_database_code 8101762

loop_
_symmetry_equiv_pos_as_xyz
'x, y, z'
'-x, -y, -z'

loop_
_atom_site_label
_atom_site_type_symbol
_atom_site_fract_x
_atom_site_fract_y
_atom_site_fract_z
_atom_site_U_iso_or_equiv
_atom_site_adp_type
_atom_site_occupancy
_atom_site_symmetry_multiplicity
_atom_site_Wyckoff_symbol
_atom_site_calc_flag
_atom_site_refinement_flags
_atom_site_disorder_assembly
_atom_site_disorder_group
O1 O 0.18699(17) 0.91605(19) 0.87893(13) 0.0429(4) Uani 1 2 i d . . .
C2 C 0.0660(3) 0.9149(3) 0.7750(2) 0.0427(5) Uani 1 2 i d . . .
N3 N 0.0367(2) 1.0609(3) 0.80335(17) 0.0463(5) Uani 1 2 i d . . .
C4 C 0.1459(3) 1.1692(3) 0.9371(2) 0.0419(5) Uani 1 2 i d . . .
C5 C 0.2367(3) 1.0825(3) 0.9824(2) 0.0399(5) Uani 1 2 i d . . .
C6 C 0.3655(3) 1.1227(3) 1.1121(2) 0.0569(6) Uani 1 2 i d . . .
C8 C 0.2546(4) 1.5141(3) 0.9321(3) 0.0688(7) Uani 1 2 i d . . .
C9 C -0.0111(3) 0.7504(3) 0.6457(2) 0.0553(6) Uani 1 2 i d . . .
C1' C 0.1245(3) 0.7463(3) 0.5626(2) 0.0446(5) Uani 1 2 i d . . .
C2' C 0.2610(3) 0.6925(3) 0.5992(2) 0.0498(6) Uani 1 2 i d . . .
C3' C 0.3882(3) 0.6931(3) 0.5266(2) 0.0496(6) Uani 1 2 i d . . .
C4' C 0.3777(3) 0.7479(3) 0.4147(2) 0.0451(5) Uani 1 2 i d . . .
C5' C 0.2423(3) 0.7989(3) 0.3729(2) 0.0513(6) Uani 1 2 i d . . .
C6' C 0.1163(3) 0.7982(3) 0.4478(2) 0.0518(6) Uani 1 2 i d . . .
N10 N 0.5142(3) 0.7501(3) 0.3382(2) 0.0610(5) Uani 1 2 i d . . .
O11 O 0.6204(3) 0.6843(3) 0.3658(2) 0.0971(7) Uani 1 2 i d . . .
O12 O 0.5186(2) 0.8205(3) 0.25091(19) 0.0817(6) Uani 1 2 i d . . .
S7 S 0.14820(9) 1.38079(9) 1.02759(7) 0.0641(2) Uani 1 2 i d . . .
H2' H 0.2691 0.6535 0.6827 0.080 Uiso 1 2 i d . . .
H3' H 0.4815 0.6559 0.5563 0.080 Uiso 1 2 i d . . .
H5' H 0.2381 0.8495 0.2928 0.080 Uiso 1 2 i d . . .
H6' H 0.0226 0.8363 0.4229 0.080 Uiso 1 2 i d . . .
H6A H 0.4142 1.2565 1.1695 0.080 Uiso 1 2 i d . . .
H6B H 0.4780 1.1251 1.1018 0.080 Uiso 1 2 i d . . .
H6C H 0.3235 1.0415 1.1617 0.080 Uiso 1 2 i d . . .
H8A H 0.1835 1.4483 0.8264 0.080 Uiso 1 2 i d . . .
H8B H 0.2413 1.6303 0.9638 0.080 Uiso 1 2 i d . . .
H8C H 0.3828 1.5438 0.9388 0.080 Uiso 1 2 i d . . .
H9A H -0.1216 0.7658 0.5927 0.080 Uiso 1 2 i d . . .
H9B H -0.0437 0.6368 0.6741 0.080 Uiso 1 2 i d . . .

loop_
_atom_site_aniso_label
_atom_site_aniso_U_11
_atom_site_aniso_U_22
_atom_site_aniso_U_33
_atom_site_aniso_U_23
_atom_site_aniso_U_13
_atom_site_aniso_U_12
O1 0.0456(8) 0.0419(9) 0.0437(8) 0.0158(7) 0.0102(7) 0.0211(7)
C2 0.0392(11) 0.0491(14) 0.0389(11) 0.0161(11) 0.0108(10) 0.0168(11)
N3 0.0475(10) 0.0552(12) 0.0445(11) 0.0232(10) 0.0145(9) 0.0254(10)
C4 0.0480(12) 0.0430(13) 0.0427(12) 0.0188(11) 0.0192(10) 0.0224(11)
C5 0.0399(11) 0.0408(12) 0.0384(11) 0.0139(10) 0.0136(9) 0.0149(10)
C6 0.0507(13) 0.0673(17) 0.0487(14) 0.0213(13) 0.0047(11) 0.0225(13)
C8 0.0833(18) 0.0538(16) 0.0846(19) 0.0363(15) 0.0362(15) 0.0312(15)
C9 0.0482(13) 0.0563(15) 0.0485(13) 0.0102(12) 0.0087(11) 0.0154(12)
C1' 0.0458(12) 0.0371(12) 0.0379(11) 0.0061(10) 0.0048(10) 0.0107(10)
C2' 0.0571(14) 0.0510(14) 0.0373(12) 0.0156(11) 0.0052(11) 0.0208(12)
C3' 0.0502(13) 0.0497(14) 0.0450(12) 0.0120(11) 0.0032(11) 0.0240(12)
C4' 0.0472(12) 0.0398(12) 0.0402(12) 0.0080(10) 0.0097(10) 0.0147(11)
C5' 0.0606(14) 0.0519(14) 0.0462(13) 0.0226(12) 0.0121(11) 0.0254(12)
C6' 0.0534(13) 0.0525(14) 0.0523(13) 0.0194(12) 0.0086(11) 0.0267(12)
N10 0.0575(13) 0.0649(14) 0.0521(12) 0.0126(11) 0.0142(10) 0.0224(12)
O11 0.0888(14) 0.142(2) 0.0975(15) 0.0484(15) 0.0409(12) 0.0796(15)
O12 0.0855(13) 0.0955(16) 0.0724(12) 0.0402(12) 0.0376(11) 0.0323(12)
S7 0.0926(5) 0.0499(4) 0.0707(4) 0.0269(3) 0.0445(4) 0.0400(4)

loop_
_atom_type_symbol
_atom_type_description
_atom_type_scat_dispersion_real
_atom_type_scat_dispersion_imag
_atom_type_scat_source
C C 0.0033 0.0016 'International Tables Vol C Tables 4.2.6.8 and 6.1.1.4'
H H 0.0000 0.0000 'International Tables Vol C Tables 4.2.6.8 and 6.1.1.4'
N N 0.0061 0.0033 'International Tables Vol C Tables 4.2.6.8 and 6.1.1.4'
O O 0.0106 0.0060 'International Tables Vol C Tables 4.2.6.8 and 6.1.1.4'
S S 0.1246 0.1234 'International Tables Vol C Tables 4.2.6.8 and 6.1.1.4'

loop_
_geom_angle_atom_site_label_1
_geom_angle_atom_site_label_2
_geom_angle_atom_site_label_3
_geom_angle
_geom_angle_site_symmetry_1
_geom_angle_site_symmetry_3
_geom_angle_publ_flag
C5 O1 C2 104.62(16) . . ?
N3 C2 O1 113.81(19) . . ?
N3 C2 C9 128.9(2) . . ?
O1 C2 C9 117.24(19) . . ?
C2 N3 C4 104.38(17) . . ?
C5 C4 N3 109.85(18) . . ?
C5 C4 S7 127.33(17) . . ?
N3 C4 S7 122.76(15) . . ?
C4 C5 O1 107.34(17) . . ?
C4 C5 C6 135.1(2) . . ?
O1 C5 C6 117.51(19) . . ?
C5 C6 H6A 109.9 . . ?
C5 C6 H6B 113.7 . . ?
H6A C6 H6B 95.0 . . ?
C5 C6 H6C 115.6 . . ?
H6A C6 H6C 114.2 . . ?
H6B C6 H6C 106.6 . . ?
S7 C8 H8A 109.8 . . ?
S7 C8 H8B 106.9 . . ?
H8A C8 H8B 106.4 . . ?
S7 C8 H8C 117.9 . . ?
H8A C8 H8C 107.7 . . ?
H8B C8 H8C 107.6 . . ?
C2 C9 C1' 112.07(17) . . ?
C2 C9 H9A 103.0 . . ?
C1' C9 H9A 111.1 . . ?
C2 C9 H9B 107.0 . . ?
C1' C9 H9B 107.5 . . ?
H9A C9 H9B 116.1 . . ?
C6' C1' C2' 118.6(2) . . ?
C6' C1' C9 120.6(2) . . ?
C2' C1' C9 120.9(2) . . ?
C3' C2' C1' 121.4(2) . . ?
C3' C2' H2' 118.8 . . ?
C1' C2' H2' 119.8 . . ?
C2' C3' C4' 118.6(2) . . ?
C2' C3' H3' 118.5 . . ?
C4' C3' H3' 122.9 . . ?
C3' C4' C5' 122.1(2) . . ?
C3' C4' N10 118.5(2) . . ?
C5' C4' N10 119.4(2) . . ?
C6' C5' C4' 118.4(2) . . ?
C6' C5' H5' 118.5 . . ?
C4' C5' H5' 122.8 . . ?
C5' C6' C1' 121.0(2) . . ?
C5' C6' H6' 120.4 . . ?
C1' C6' H6' 118.6 . . ?
O11 N10 O12 123.0(2) . . ?
O11 N10 C4' 118.8(2) . . ?
O12 N10 C4' 118.2(2) . . ?
C4 S7 C8 100.50(11) . . ?

loop_
_geom_bond_atom_site_label_1
_geom_bond_atom_site_label_2
_geom_bond_distance
_geom_bond_site_symmetry_2
_geom_bond_publ_flag
O1 C5 1.379(2) . ?
O1 C2 1.366(2) . ?
C2 N3 1.286(3) . ?
C2 C9 1.493(3) . ?
N3 C4 1.399(2) . ?
C4 C5 1.335(3) . ?
C4 S7 1.746(2) . ?
C5 C6 1.477(3) . ?
C6 H6A 1.0043 . ?
C6 H6B 0.9362 . ?
C6 H6C 0.9681 . ?
C8 S7 1.790(2) . ?
C8 H8A 1.0620 . ?
C8 H8B 0.9827 . ?
C8 H8C 0.9761 . ?
C9 C1' 1.509(3) . ?
C9 H9A 1.0625 . ?
C9 H9B 1.0328 . ?
C1' C6' 1.396(3) . ?
C1' C2' 1.389(3) . ?
C2' C3' 1.374(3) . ?
C2' H2' 1.0226 . ?
C3' C4' 1.383(3) . ?
C3' H3' 0.9666 . ?
C4' C5' 1.381(3) . ?
C4' N10 1.462(3) . ?
C5' C6' 1.381(3) . ?
C5' H5' 1.0467 . ?
C6' H6' 0.9604 . ?
N10 O11 1.225(3) . ?
N10 O12 1.222(2) . ?

loop_
_geom_torsion_atom_site_label_1
_geom_torsion_atom_site_label_2
_geom_torsion_atom_site_label_3
_geom_torsion_atom_site_label_4
_geom_torsion
_geom_torsion_site_symmetry_1
_geom_torsion_site_symmetry_2
_geom_torsion_site_symmetry_3
_geom_torsion_site_symmetry_4
_geom_torsion_publ_flag
C5 O1 C2 N3 0.0(2) . . . . ?
C5 O1 C2 C9 179.05(17) . . . . ?
O1 C2 N3 C4 -0.2(2) . . . . ?
C9 C2 N3 C4 -179.1(2) . . . . ?
C2 N3 C4 C5 0.4(2) . . . . ?
C2 N3 C4 S7 -177.10(15) . . . . ?
N3 C4 C5 O1 -0.4(2) . . . . ?
S7 C4 C5 O1 176.96(13) . . . . ?
N3 C4 C5 C6 -178.2(2) . . . . ?
S7 C4 C5 C6 -0.9(4) . . . . ?
C2 O1 C5 C4 0.2(2) . . . . ?
C2 O1 C5 C6 178.52(17) . . . . ?
N3 C2 C9 C1' 104.9(3) . . . . ?
O1 C2 C9 C1' -74.0(2) . . . . ?
C2 C9 C1' C6' -101.6(2) . . . . ?
C2 C9 C1' C2' 77.7(3) . . . . ?
C6' C1' C2' C3' 1.2(3) . . . . ?
C9 C1' C2' C3' -178.2(2) . . . . ?
C1' C2' C3' C4' -0.3(3) . . . . ?
C2' C3' C4' C5' -1.1(3) . . . . ?
C2' C3' C4' N10 179.45(19) . . . . ?
C3' C4' C5' C6' 1.4(3) . . . . ?
N10 C4' C5' C6' -179.13(19) . . . . ?
C4' C5' C6' C1' -0.4(3) . . . . ?
C2' C1' C6' C5' -0.9(3) . . . . ?
C9 C1' C6' C5' 178.5(2) . . . . ?
C3' C4' N10 O11 8.1(3) . . . . ?
C5' C4' N10 O11 -171.4(2) . . . . ?
C3' C4' N10 O12 -170.7(2) . . . . ?
C5' C4' N10 O12 9.7(3) . . . . ?
C5 C4 S7 C8 113.9(2) . . . . ?
N3 C4 S7 C8 -69.13(18) . . . . ?

loop_
_cod_related_entry_id
_cod_related_entry_database
_cod_related_entry_code
1 ChemSpider 4481220
